data_7228333
loop_
_publ_author_name
'Ludwig, Jennifer'
'Alarc\'on-Suesca, Carlos'
'Gepr\"ags, Stephan'
'Nordlund, Dennis'
'Doeff, Marca M.'
'Orench, In\'es Puente'
'Nilges, Tom'

_publ_section_title
;
 Direct synthesis and characterization of mixed-valent
 Li0.5&#x2212;\dCoPO4, a Li-deficient derivative of the Cmcm polymorph of
 LiCoPO4
;
_journal_issue 45
_journal_name_full 'RSC Adv.'
_journal_page_first 28069
_journal_paper_doi 10.1039/C7RA04043A
_journal_volume 7
_journal_year 2017
_chemical_formula_structural 'Li0.39 Co0.96 P O4'
_chemical_formula_sum 'Co0.96 Li0.39 O4 P'
_chemical_formula_weight 154.3
_chemical_name_common 'lithium cobalt phosphate'
_chemical_name_systematic ' ?'
_space_group_IT_number 63
_symmetry_cell_setting orthorhombic
_symmetry_Int_Tables_number 63
_symmetry_space_group_name_Hall '-C 2c 2'
_symmetry_space_group_name_H-M 'C m c m'
_cell_angle_alpha 90
_cell_angle_beta 90
_cell_angle_gamma 90
_cell_formula_units_Z 4
_cell_length_a 5.3385(2)
_cell_length_b 8.1763(3)
_cell_length_c 6.3716(2)
_cell_measurement_temperature 298
_cell_volume 278.115(17)
_diffrn_ambient_temperature 298
_diffrn_detector 'linear PSD'
_diffrn_detector_type 'Dectris MYTHEN DCS 1K'
_diffrn_measurement_device 'X-ray powder diffractometer'
_diffrn_measurement_device_type 'Stoe STADI P'
_diffrn_radiation_monochromator Ge(111)
_diffrn_radiation_probe x-ray
_diffrn_radiation_type 'Mo K\a1'
_diffrn_radiation_wavelength 0.70930
_exptl_absorpt_coefficient_mu 6.282
_exptl_absorpt_correction_type cylinder
_exptl_absorpt_process_details 'Cromer, D. T.; Liberman, D. A., Acta Crystallogr., Sect. A 1981, A37, (2), 267-268.'
_exptl_crystal_density_diffrn 3.684
_exptl_crystal_F_000 297
_pd_block_diffractogram_id Li0.39Co0.96PO4_Cmcm
_pd_char_colour 'light pink'
_pd_char_particle_morphology powder
_pd_instr_location
;Technical University of Munich
Department of Chemistry 
Lichtenbergstr. 4 
85747 Garching 
Germany 
;
_pd_meas_2theta_range_inc 0.015
_pd_meas_2theta_range_max 60.015
_pd_meas_2theta_range_min 3.030
_pd_meas_number_of_points 3800
_pd_meas_scan_method step
_pd_proc_2theta_range_inc 0.015
_pd_proc_2theta_range_max 60.015
_pd_proc_2theta_range_min 3.03
_pd_proc_ls_background_function '35 Chebyshev polynoms'
_pd_proc_ls_pref_orient_corr none
_pd_proc_ls_profile_function Pseudo-Voigt
_pd_proc_ls_prof_R_factor 0.0257
_pd_proc_ls_prof_wR_expected 0.0267
_pd_proc_ls_prof_wR_factor 0.0327
_pd_spec_mounting 'sealed 0.5 mm capillary'
_pd_spec_mount_mode transmission
_pd_spec_shape cylinder
_refine_ls_goodness_of_fit_all 1.23
_refine_ls_number_constraints 0
_refine_ls_number_parameters 59
_refine_ls_number_restraints 0
_refine_ls_R_factor_all 0.0143
_refine_ls_R_factor_gt 0.0143
_refine_ls_shift/su_max 0.0151
_refine_ls_shift/su_mean 0.0012
_refine_ls_weighting_scheme sigma
_refine_ls_wR_factor_all 0.0172
_refine_ls_wR_factor_gt 0.0172
_cod_data_source_file c7ra04043a1.cif
_cod_data_source_block Li0.39Co0.96PO4_Li(0.5-d)CoPO4_Cmcm
_cod_depositor_comments
;
The following automatic conversions were performed:

'_diffrn_radiation_probe' value 'X-ray' changed to 'x-ray' according
to
/home/data/users/saulius/crontab/automatic-downloads/rss-feeds/RSC/lib/dictionaries/cif_core.dic
dictionary named 'cif_core.dic' version 2.4.2 from 2011-04-26.

Automatic conversion script
Id: cif_fix_values 4973 2017-02-22 13:04:09Z antanas 
;
_cod_original_cell_volume 278.116(19)
_cod_original_sg_symbol_Hall '-C -2x;-2yc;-2zc'
_cod_original_formula_sum 'Co0.96 Li0.39 O4 P1'
_cod_database_code 7228333

loop_
_space_group_symop_id
_space_group_symop_operation_xyz
1 x,y,z
2 -x,-y,z+1/2
3 -x,y,-z+1/2
4 x,-y,-z
5 -x,-y,-z
6 x,y,-z+1/2
7 x,-y,z+1/2
8 -x,y,z
9 x+1/2,y+1/2,z
10 -x+1/2,-y+1/2,z+1/2
11 -x+1/2,y+1/2,-z+1/2
12 x+1/2,-y+1/2,-z
13 -x+1/2,-y+1/2,-z
14 x+1/2,y+1/2,-z+1/2
15 x+1/2,-y+1/2,z+1/2
16 -x+1/2,y+1/2,z

loop_
_atom_site_label
_atom_site_type_symbol
_atom_site_fract_x
_atom_site_fract_y
_atom_site_fract_z
_atom_site_adp_type
_atom_site_U_iso_or_equiv
_atom_site_site_symmetry_multiplicity
_atom_site_occupancy
_atom_site_calc_flag
Li1 Li 0 0.675 0.25 Uiso 0.019 4 0.39(2) d
Co1 Co 0 0 0 Uiso 0.0133(6) 4 0.964(5) d
P1 P 0 0.3565(3) 0.25 Uiso 0.0152(9) 4 1 d
O1 O 0 0.2495(4) 0.0497(8) Uiso 0.0237(16) 8 1 d
O2 O 0.2355(6) 0.4633(4) 0.25 Uiso 0.0101(13) 8 1 d

loop_
_atom_type_symbol
_atom_type_scat_dispersion_real
_atom_type_scat_dispersion_imag
_atom_type_scat_source
Co 0.3505 0.9773 'International Tables Vol C tables 4.2.6.8 and 6.1.1.1'
Li 0.0000 0.0001 'International Tables Vol C tables 4.2.6.8 and 6.1.1.1'
O 0.0113 0.0062 'International Tables Vol C tables 4.2.6.8 and 6.1.1.1'
P 0.1037 0.0957 'International Tables Vol C tables 4.2.6.8 and 6.1.1.1'

loop_
_geom_angle_atom_site_label_1
_geom_angle_atom_site_label_2
_geom_angle_atom_site_label_3
_geom_angle_site_symmetry_1
_geom_angle_site_symmetry_3
_geom_angle
O1 Li1 O1 2_565 4_565 144.18(14)
O1 Li1 O2 2_565 . 104.41(8)
O1 Li1 O2 2_565 3_555 104.41(8)
O1 Li1 O2 4_565 . 104.41(8)
O1 Li1 O2 4_565 3_555 104.41(8)
O2 Li1 O2 . 3_555 71.98(12)
O1 Co1 O1 . 4_555 180.0(5)
O1 Co1 O2 . 9_445 91.40(14)
O1 Co1 O2 . 10_554 88.60(14)
O1 Co1 O2 . 11_545 91.40(14)
O1 Co1 O2 . 12_455 88.60(14)
O1 Co1 O2 4_555 9_445 88.60(14)
O1 Co1 O2 4_555 10_554 91.40(14)
O1 Co1 O2 4_555 11_545 88.60(14)
O1 Co1 O2 4_555 12_455 91.40(14)
O2 Co1 O2 9_445 10_554 180.0(5)
O2 Co1 O2 9_445 11_545 82.12(9)
O2 Co1 O2 9_445 12_455 97.88(9)
O2 Co1 O2 10_554 11_545 97.88(9)
O2 Co1 O2 10_554 12_455 82.12(9)
O2 Co1 O2 11_545 12_455 180.0(5)
O1 P1 O1 . 3_555 111.2(3)
O1 P1 O2 . . 108.81(9)
O1 P1 O2 . 3_555 108.81(9)
O1 P1 O2 3_555 . 108.81(9)
O1 P1 O2 3_555 3_555 108.81(9)
O2 P1 O2 . 3_555 110.4(3)

loop_
_geom_bond_atom_site_label_1
_geom_bond_atom_site_label_2
_geom_bond_site_symmetry_2
_geom_bond_distance
Li1 O1 2_565 2.007(5)
Li1 O1 4_565 2.007(5)
Li1 O2 . 2.140(3)
Li1 O2 3_555 2.140(3)
Co1 O1 . 2.065(3)
Co1 O1 4_555 2.065(3)
Co1 O2 9_445 2.150(2)
Co1 O2 10_554 2.150(2)
Co1 O2 11_545 2.150(2)
Co1 O2 12_455 2.150(2)
P1 O1 . 1.547(5)
P1 O1 3_555 1.547(5)
P1 O2 . 1.531(4)
P1 O2 3_555 1.531(4)
